data_7227766
loop_
_publ_author_name
'Wang, Xuejiao'
'Li, Ji-Guang'
'Molokeev, Maxim S.'
'Wang, Xiaojun'
'Liu, Weigang'
'Zhu, Qi'
'Tanaka, Hidehiko'
'Suzuta, Keiko'
'Kim, Byung-Nam'
'Sakka, Yoshio'

_publ_section_title
;
 Hydrothermal crystallization of a Ln2(OH)4SO4&#x00B7;nH2O layered
 compound for a wide range of Ln (Ln = La--Dy), thermolysis, and facile
 transformation into oxysulfate and oxysulfide phosphors
;
_journal_issue 22
_journal_name_full 'RSC Adv.'
_journal_page_first 13331
_journal_paper_doi 10.1039/C7RA00645D
_journal_volume 7
_journal_year 2017
_chemical_formula_moiety 'Eu2 O10 S'
_chemical_formula_sum 'Eu2 O10 S'
_chemical_formula_weight 496.00
_space_group_IT_number 12
_symmetry_cell_setting monoclinic
_symmetry_space_group_name_Hall '-C 2y'
_symmetry_space_group_name_H-M 'C 1 2/m 1'
_cell_angle_alpha 90
_cell_angle_beta 90.1141(13)
_cell_angle_gamma 90
_cell_formula_units_Z 2
_cell_length_a 16.64411(29)
_cell_length_b 3.752217(92)
_cell_length_c 6.27044(10)
_cell_measurement_reflns_used 104
_cell_measurement_temperature 300
_cell_measurement_theta_max 50
_cell_measurement_theta_min 2.5
_cell_volume 391.603(13)
_diffrn_ambient_temperature 300
_diffrn_measurement_device_type
;
D8 ADVANCE Bruker
;
_diffrn_radiation_monochromator none
_diffrn_radiation_probe x-ray
_diffrn_radiation_type
;
 Cu K\a~1~~2~
;
_exptl_absorpt_coefficient_mu 116.450
_exptl_crystal_density_diffrn 4.206353
_pd_char_colour
;
colourless
;
_pd_meas_2theta_range_inc 0.02
_pd_meas_2theta_range_max 100
_pd_meas_2theta_range_min 5
_pd_meas_scan_method step
_pd_proc_ls_pref_orient_corr
;
Anisotropic model of PO. Spherical harmonics 4 ordrer.
 Jarvinen (1993). Application of symmetrized harmonics expansion to correction
of the preferred orientation effect. - J. Appl. Cryst. 26 p525-531.
;
_pd_proc_ls_profile_function PearsonVII
_pd_proc_ls_prof_R_factor 8.114
_pd_proc_ls_prof_wR_expected 4.193
_pd_proc_ls_prof_wR_factor 10.471
_pd_proc_number_of_points 4750
_pd_spec_mount_mode reflection
_refine_ls_goodness_of_fit_all 2.497
_refine_ls_R_I_factor 3.77
_refine_ls_shift/su_max 0.01000
_cod_data_source_file c7ra00645d6.cif
_cod_data_source_block a
_cod_original_sg_symbol_Hall
;
-C 2y
;
_cod_original_sg_symbol_H-M C2/m
_cod_original_formula_sum
;
Eu2 O10 S
;
_cod_database_code 7227766

loop_
_symmetry_equiv_pos_as_xyz
'x, y, z'
'-x, -y, -z'
'-x, y, -z'
'-x+1/2, -y+1/2, -z'
'-x+1/2, y+1/2, -z'
'x, -y, z'
'x+1/2, -y+1/2, z'
'x+1/2, y+1/2, z'

loop_
_atom_site_label
_atom_site_type_symbol
_atom_site_fract_x
_atom_site_fract_y
_atom_site_fract_z
_atom_site_occupancy
_atom_site_B_iso_or_equiv
Eu Eu 0.201690(63) 0.5 0.25325(30) 1 0.187(74)
S S 0.01934(63) 0.5 0.6082(13) 0.5 0.50(22)
Ow O 0.10711(80) 0 0.0876(20) 1 1.43(15)
O1 O 0.06695(69) 0.5 0.4197(17) 1 1.43(15)
O1h O 0.19187(77) 0 0.4986(19) 1 1.43(15)
O2h O 0.29692(79) 0 0.1340(16) 1 1.43(15)
O2 O 0.04377(75) 0.1803(47) 0.7384(27) 0.5 1.43(15)

loop_
_diffrn_radiation_wavelength
_diffrn_radiation_wavelength_wt
1.5406 1.0000
1.5443 0.5000

loop_
_geom_angle_atom_site_label_1
_geom_angle_atom_site_label_2
_geom_angle_atom_site_label_3
_geom_angle
_geom_angle_site_symmetry_1
_geom_angle_site_symmetry_3
Ow Eu Ow 89.75(29) 1_555 1_565
Ow Eu O1 68.2(3) 1_555 1_555
Ow Eu O1h 70.26(38) 1_555 1_555
Ow Eu O1h 138.67(89) 1_555 1_565
Ow Eu O1h 134.6(10) 1_555 4_556
Ow Eu O2h 74.7(3) 1_555 1_555
Ow Eu O2h 140.08(97) 1_555 1_565
Ow Eu O2h 67.43(50) 1_555 4_555
O1 Eu O1h 70.8(3) 1_555 1_555
O1 Eu O1h 113.72(61) 1_555 4_556
O1 Eu O2h 133.1(2) 1_555 1_555
O1 Eu O2h 115.7(60) 1_555 4_555
O1h Eu O1h 100.97(29) 1_555 1_565
O1h Eu O1h 68.6(50) 1_555 4_556
O1h Eu O2h 70.3(3) 1_555 1_555
O1h Eu O2h 142.19(95) 1_555 1_565
O1h Eu O2h 129.4(73) 1_555 4_555
O1h Eu O2h 74.25(43) 4_556 1_555
O1h Eu O2h 130.68(96) 4_556 4_555
O2h Eu O2h 93.86(28) 1_555 1_565
O2h Eu O2h 72.65(40) 1_555 4_555
O1 S O1 117.1(10) 1_555 2_566
O1 S O2 107.44(87) 1_555 1_555
O1 S O2 109.41(82) 2_566 1_555
O2 S O2 105.6(11) 1_555 6_565

loop_
_geom_bond_atom_site_label_1
_geom_bond_atom_site_label_2
_geom_bond_distance
_geom_bond_site_symmetry_2
Eu Ow 2.6590(93) .
Eu O1 2.475(11) .
Eu O1h 2.4319(77) .
Eu O1h 2.356(13) 4_556
Eu O2h 2.5683(87) .
Eu O2h 2.428(10) 4_555
S O1 1.424(14) .
S O1 1.446(15) 2_566
S O2 1.507(18) .
